data_4507910
loop_
_publ_author_name
'Dong, Ming-Ming'
'He, Lu-Lu'
'Fan, Ya-Juan'
'Zang, Shuang-Quan'
'Hou, Hong-Wei'
'Mak, Thomas C. W.'

_publ_section_title
;
 Seven Copper Coordination Polymers Based on 5-Iodo-Isophthalic Acid:
 Halogen-Related Bonding and N-Donor Auxiliary Ligands Modulating Effect
;
_journal_issue 8
_journal_name_full 'Crystal Growth &amp; Design'
_journal_page_first 3353
_journal_paper_doi 10.1021/cg400033s
_journal_volume 13
_journal_year 2013
_chemical_formula_moiety '2(C26 H20 Cu2 I2 N4 O8), 2(H O0.50)'
_chemical_formula_sum 'C52 H42 Cu4 I4 N8 O17'
_chemical_formula_weight 1812.70
_chemical_name_systematic
;

 ?

;
_space_group_IT_number 14
_symmetry_cell_setting monoclinic
_symmetry_space_group_name_Hall '-P 2ybc'
_symmetry_space_group_name_H-M 'P 1 21/c 1'
_atom_sites_solution_hydrogens geom
_atom_sites_solution_primary direct
_atom_sites_solution_secondary difmap
_audit_creation_method SHELXL-97
_cell_angle_alpha 90.00
_cell_angle_beta 100.9700(10)
_cell_angle_gamma 90.00
_cell_formula_units_Z 2
_cell_length_a 14.4783(4)
_cell_length_b 17.1227(5)
_cell_length_c 12.3520(3)
_cell_measurement_reflns_used 4926
_cell_measurement_temperature 296(2)
_cell_measurement_theta_max 24.75
_cell_measurement_theta_min 2.32
_cell_volume 3006.20(14)
_computing_cell_refinement 'Bruker SAINT'
_computing_data_collection 'Bruker APEX2'
_computing_data_reduction 'Bruker SAINT'
_computing_molecular_graphics 'Bruker SHELXTL'
_computing_publication_material 'Bruker SHELXTL'
_computing_structure_refinement 'SHELXL-97 (Sheldrick, 1997)'
_computing_structure_solution 'SHELXS-97 (Sheldrick, 1990)'
_diffrn_ambient_temperature 296(2)
_diffrn_measured_fraction_theta_full 0.999
_diffrn_measured_fraction_theta_max 0.999
_diffrn_measurement_device_type 'Bruker APEX-II CCD'
_diffrn_measurement_method '\f and \w scans'
_diffrn_radiation_monochromator graphite
_diffrn_radiation_source 'fine-focus sealed tube'
_diffrn_radiation_type MoK\a
_diffrn_radiation_wavelength 0.71073
_diffrn_reflns_av_R_equivalents 0.0488
_diffrn_reflns_av_sigmaI/netI 0.0468
_diffrn_reflns_limit_h_max 17
_diffrn_reflns_limit_h_min -17
_diffrn_reflns_limit_k_max 20
_diffrn_reflns_limit_k_min -20
_diffrn_reflns_limit_l_max 14
_diffrn_reflns_limit_l_min -14
_diffrn_reflns_number 23164
_diffrn_reflns_theta_full 25.00
_diffrn_reflns_theta_max 25.00
_diffrn_reflns_theta_min 1.43
_diffrn_standards_number 0
_exptl_absorpt_coefficient_mu 3.524
_exptl_absorpt_correction_T_max 0.6025
_exptl_absorpt_correction_T_min 0.5540
_exptl_absorpt_correction_type multi-scan
_exptl_absorpt_process_details 'SADABS(Bruker, 2009)'
_exptl_crystal_colour BLUE
_exptl_crystal_density_diffrn 2.003
_exptl_crystal_density_method 'not measured'
_exptl_crystal_description plate
_exptl_crystal_F_000 1748
_exptl_crystal_size_max 0.19
_exptl_crystal_size_mid 0.18
_exptl_crystal_size_min 0.16
_refine_diff_density_max 1.453
_refine_diff_density_min -1.501
_refine_diff_density_rms 0.125
_refine_ls_extinction_method none
_refine_ls_goodness_of_fit_ref 1.060
_refine_ls_hydrogen_treatment constr
_refine_ls_matrix_type full
_refine_ls_number_parameters 388
_refine_ls_number_reflns 5293
_refine_ls_number_restraints 12
_refine_ls_restrained_S_all 1.087
_refine_ls_R_factor_all 0.0656
_refine_ls_R_factor_gt 0.0445
_refine_ls_shift/su_max 0.001
_refine_ls_shift/su_mean 0.000
_refine_ls_structure_factor_coef Fsqd
_refine_ls_weighting_details 'calc w=1/[\s^2^(Fo^2^)+(0.0634P)^2^+2.8964P] where P=(Fo^2^+2Fc^2^)/3'
_refine_ls_weighting_scheme calc
_refine_ls_wR_factor_gt 0.1134
_refine_ls_wR_factor_ref 0.1219
_reflns_number_gt 3965
_reflns_number_total 5293
_reflns_threshold_expression >2sigma(I)
_cod_data_source_file cg400033s_si_002.cif
_cod_data_source_block Compound6
_cod_depositor_comments
;
The following automatic conversions were performed:

'_symmetry_cell_setting' value 'Monoclinic' changed to 'monoclinic'
according to /home/saulius/struct/CIF-dictionaries/cif_core.dic
dictionary named 'cif_core.dic' version 2.4.2 from
2011-04-26.

'_exptl_absorpt_correction_type' value 'MULTI-SCAN'
changed to 'multi-scan' according to
/home/saulius/struct/CIF-dictionaries/cif_core.dic dictionary named
'cif_core.dic' version 2.4.2 from
2011-04-26.

'_refine_ls_hydrogen_treatment' value 'CONSTR' changed
to 'constr' according to
/home/saulius/struct/CIF-dictionaries/cif_core.dic dictionary named
'cif_core.dic' version 2.4.2 from 2011-04-26.

Automatic conversion script
Id: cif_fix_values 1891 2012-01-12 08:04:46Z andrius 
;
_cod_original_sg_symbol_H-M 'P 21/c'
_cod_database_code 4507910

loop_
_symmetry_equiv_pos_as_xyz
'x, y, z'
'-x, y+1/2, -z+1/2'
'-x, -y, -z'
'x, -y-1/2, z-1/2'

loop_
_atom_site_label
_atom_site_type_symbol
_atom_site_fract_x
_atom_site_fract_y
_atom_site_fract_z
_atom_site_U_iso_or_equiv
_atom_site_adp_type
_atom_site_occupancy
_atom_site_symmetry_multiplicity
_atom_site_calc_flag
_atom_site_refinement_flags
Cu1 Cu 0.14208(5) 0.61309(5) 0.66276(6) 0.0340(2) Uani 1 1 d .
Cu2 Cu 0.44052(4) 0.54200(4) 0.54467(5) 0.01914(18) Uani 1 1 d .
O1 O 0.4271(3) 0.9013(2) 0.9031(3) 0.0296(9) Uani 1 1 d .
O2 O 0.5286(3) 0.9709(2) 0.8281(3) 0.0292(9) Uani 1 1 d .
O3 O 0.2449(3) 0.6886(2) 0.6748(4) 0.0383(11) Uani 1 1 d .
O4 O 0.3424(3) 0.6120(2) 0.6056(3) 0.0276(9) Uani 1 1 d .
O5 O 0.3436(2) 0.4684(2) 0.4717(3) 0.0301(9) Uani 1 1 d .
O6 O 0.4456(2) 0.3986(2) 0.3962(3) 0.0317(10) Uani 1 1 d .
O7 O -0.0073(3) 0.4126(3) 0.3271(4) 0.0380(10) Uani 1 1 d .
O8 O -0.0352(4) 0.2915(3) 0.2893(6) 0.096(2) Uani 1 1 d U
N1 N 0.1929(4) 0.5618(3) 0.8028(4) 0.0410(13) Uani 1 1 d .
N2 N 0.2028(4) 0.4968(4) 0.9577(4) 0.0509(15) Uani 1 1 d .
N3 N 0.1139(4) 0.6209(3) 1.3255(4) 0.0462(14) Uani 1 1 d .
N4 N 0.1074(4) 0.6100(4) 1.4987(5) 0.0500(15) Uani 1 1 d .
I1 I 0.54694(4) 0.84615(3) 0.41608(4) 0.0723(2) Uani 1 1 d .
I2 I 0.26897(3) 0.14684(3) 0.16727(5) 0.0603(2) Uani 1 1 d .
C1 C 0.4847(4) 0.8255(4) 0.5532(5) 0.0306(14) Uani 1 1 d .
C2 C 0.4981(4) 0.8775(3) 0.6411(4) 0.0302(13) Uani 1 1 d .
H2 H 0.5361 0.9212 0.6409 0.036 Uiso 1 1 calc R
C3 C 0.4538(4) 0.8629(3) 0.7289(4) 0.0245(13) Uani 1 1 d .
C4 C 0.3959(4) 0.7991(3) 0.7276(4) 0.0247(12) Uani 1 1 d .
H4 H 0.3644 0.7914 0.7857 0.030 Uiso 1 1 calc R
C5 C 0.3838(3) 0.7458(3) 0.6408(4) 0.0219(12) Uani 1 1 d .
C6 C 0.4296(4) 0.7587(3) 0.5540(4) 0.0266(13) Uani 1 1 d .
H6 H 0.4238 0.7230 0.4963 0.032 Uiso 1 1 calc R
C7 C 0.4711(4) 0.9163(3) 0.8279(4) 0.0230(12) Uani 1 1 d .
C8 C 0.3211(4) 0.6759(3) 0.6401(4) 0.0250(13) Uani 1 1 d .
C9 C 0.2362(4) 0.2486(4) 0.2478(5) 0.0358(15) Uani 1 1 d .
C10 C 0.3082(4) 0.2964(4) 0.3001(4) 0.0302(14) Uani 1 1 d .
H10 H 0.3706 0.2844 0.2987 0.036 Uiso 1 1 calc R
C11 C 0.2859(4) 0.3627(3) 0.3547(4) 0.0257(13) Uani 1 1 d .
C12 C 0.1919(4) 0.3817(4) 0.3553(5) 0.0292(13) Uani 1 1 d .
H12 H 0.1770 0.4267 0.3905 0.035 Uiso 1 1 calc R
C13 C 0.1212(4) 0.3323(4) 0.3027(5) 0.0353(15) Uani 1 1 d .
C14 C 0.1435(4) 0.2665(4) 0.2483(5) 0.0395(16) Uani 1 1 d .
H14 H 0.0958 0.2343 0.2119 0.047 Uiso 1 1 calc R
C15 C 0.3646(4) 0.4140(3) 0.4120(4) 0.0241(13) Uani 1 1 d .
C16 C 0.0200(4) 0.3466(4) 0.3057(6) 0.0415(17) Uani 1 1 d .
C17 C 0.1460(5) 0.5252(5) 0.8692(6) 0.0522(19) Uani 1 1 d .
H17 H 0.0809 0.5199 0.8557 0.063 Uiso 1 1 calc R
C18 C 0.2861(5) 0.5554(6) 0.8528(7) 0.068(2) Uani 1 1 d .
H18 H 0.3366 0.5752 0.8248 0.082 Uiso 1 1 calc R
C19 C 0.2930(6) 0.5159(6) 0.9488(7) 0.076(3) Uani 1 1 d .
H19 H 0.3478 0.5041 0.9987 0.091 Uiso 1 1 calc R
C20 C 0.1729(6) 0.4566(5) 1.0504(6) 0.067(2) Uani 1 1 d .
H20A H 0.2271 0.4324 1.0963 0.080 Uiso 1 1 calc R
H20B H 0.1285 0.4157 1.0221 0.080 Uiso 1 1 calc R
C21 C 0.1274(5) 0.5124(5) 1.1199(6) 0.058(2) Uani 1 1 d .
H21A H 0.0754 0.5389 1.0731 0.070 Uiso 1 1 calc R
H21B H 0.1021 0.4829 1.1747 0.070 Uiso 1 1 calc R
C22 C 0.1958(6) 0.5724(6) 1.1773(7) 0.071(3) Uani 1 1 d .
H22A H 0.2396 0.5464 1.2353 0.085 Uiso 1 1 calc R
H22B H 0.2317 0.5925 1.1246 0.085 Uiso 1 1 calc R
C23 C 0.1536(7) 0.6396(5) 1.2267(7) 0.068(2) Uani 1 1 d .
H23A H 0.2015 0.6795 1.2463 0.082 Uiso 1 1 calc R
H23B H 0.1040 0.6617 1.1711 0.082 Uiso 1 1 calc R
C24 C 0.1620(6) 0.6212(5) 1.4276(6) 0.066(2) Uani 1 1 d .
H24 H 0.2268 0.6285 1.4464 0.079 Uiso 1 1 calc R
C25 C 0.0198(5) 0.5975(4) 1.4369(6) 0.055(2) Uani 1 1 d .
H25 H -0.0341 0.5856 1.4642 0.066 Uiso 1 1 calc R
C26 C 0.0249(5) 0.6056(4) 1.3290(7) 0.057(2) Uani 1 1 d .
H26 H -0.0245 0.6012 1.2691 0.068 Uiso 1 1 calc R
O1W O 0.0327(11) 0.6838(9) 0.9789(11) 0.120(5) Uani 0.50 1 d PU
H1WA H 0.0329 0.6900 0.9106 0.181 Uiso 0.50 1 d PR
H1WB H 0.0329 0.7192 1.0272 0.181 Uiso 0.50 1 d PR

loop_
_atom_site_aniso_label
_atom_site_aniso_U_11
_atom_site_aniso_U_22
_atom_site_aniso_U_33
_atom_site_aniso_U_23
_atom_site_aniso_U_13
_atom_site_aniso_U_12
Cu1 0.0244(4) 0.0385(5) 0.0407(4) 0.0001(4) 0.0103(3) -0.0003(3)
Cu2 0.0197(3) 0.0161(4) 0.0223(3) 0.0009(3) 0.0056(3) 0.0006(3)
O1 0.039(2) 0.028(2) 0.024(2) -0.0060(17) 0.0118(18) -0.0066(18)
O2 0.035(2) 0.026(2) 0.027(2) -0.0074(17) 0.0086(17) -0.0078(19)
O3 0.031(2) 0.027(3) 0.063(3) -0.014(2) 0.026(2) -0.0022(19)
O4 0.032(2) 0.014(2) 0.039(2) -0.0066(18) 0.0131(17) 0.0016(17)
O5 0.026(2) 0.023(2) 0.042(2) -0.0070(19) 0.0071(17) -0.0051(17)
O6 0.022(2) 0.026(2) 0.047(2) -0.0092(19) 0.0055(18) -0.0058(17)
O7 0.027(2) 0.033(3) 0.056(3) -0.008(2) 0.0121(19) 0.002(2)
O8 0.037(3) 0.053(4) 0.203(6) -0.047(4) 0.038(3) -0.010(3)
N1 0.035(3) 0.047(4) 0.042(3) 0.006(3) 0.010(2) 0.003(3)
N2 0.060(4) 0.056(4) 0.040(3) 0.013(3) 0.019(3) 0.015(3)
N3 0.047(3) 0.048(4) 0.041(3) 0.002(3) 0.004(3) -0.011(3)
N4 0.032(3) 0.070(5) 0.050(3) 0.007(3) 0.014(3) 0.006(3)
I1 0.0970(4) 0.0831(5) 0.0506(3) -0.0309(3) 0.0489(3) -0.0545(3)
I2 0.0408(3) 0.0536(4) 0.0846(4) -0.0413(3) 0.0071(2) 0.0024(2)
C1 0.037(3) 0.032(4) 0.027(3) -0.005(3) 0.016(3) -0.005(3)
C2 0.041(3) 0.022(3) 0.028(3) -0.005(3) 0.008(3) -0.007(3)
C3 0.024(3) 0.022(3) 0.027(3) -0.003(2) 0.004(2) 0.004(2)
C4 0.028(3) 0.024(3) 0.024(3) -0.002(2) 0.011(2) 0.001(2)
C5 0.015(2) 0.020(3) 0.032(3) -0.002(2) 0.007(2) 0.001(2)
C6 0.025(3) 0.025(3) 0.030(3) -0.010(3) 0.008(2) -0.001(2)
C7 0.027(3) 0.020(3) 0.021(3) 0.000(2) 0.004(2) 0.005(2)
C8 0.028(3) 0.026(3) 0.021(3) 0.002(2) 0.005(2) -0.003(3)
C9 0.030(3) 0.037(4) 0.038(3) -0.015(3) 0.002(3) -0.005(3)
C10 0.019(3) 0.034(4) 0.036(3) -0.004(3) 0.003(2) 0.004(3)
C11 0.026(3) 0.026(3) 0.026(3) -0.002(2) 0.007(2) -0.006(2)
C12 0.030(3) 0.028(4) 0.031(3) 0.001(3) 0.008(2) 0.000(3)
C13 0.024(3) 0.030(4) 0.050(4) -0.008(3) 0.004(3) 0.000(3)
C14 0.025(3) 0.039(4) 0.052(4) -0.016(3) 0.002(3) -0.009(3)
C15 0.023(3) 0.027(3) 0.022(3) 0.006(3) 0.004(2) -0.004(2)
C16 0.023(3) 0.036(4) 0.066(5) -0.010(3) 0.012(3) -0.011(3)
C17 0.048(4) 0.061(5) 0.048(4) 0.001(4) 0.012(4) -0.002(4)
C18 0.043(4) 0.101(7) 0.062(5) 0.022(5) 0.015(4) 0.006(4)
C19 0.052(5) 0.110(8) 0.066(6) 0.027(5) 0.010(4) 0.024(5)
C20 0.102(7) 0.051(5) 0.052(5) 0.012(4) 0.028(5) 0.007(5)
C21 0.063(5) 0.058(6) 0.058(5) 0.015(4) 0.023(4) -0.005(4)
C22 0.075(6) 0.091(7) 0.048(5) -0.010(5) 0.014(4) -0.011(5)
C23 0.088(6) 0.064(6) 0.055(5) -0.004(4) 0.021(5) -0.017(5)
C24 0.051(5) 0.094(7) 0.049(5) -0.007(4) 0.002(4) -0.007(4)
C25 0.056(5) 0.049(5) 0.057(5) -0.012(4) 0.003(4) -0.005(4)
C26 0.055(5) 0.048(5) 0.062(5) 0.000(4) -0.002(4) -0.004(4)
O1W 0.173(9) 0.078(8) 0.087(7) -0.009(7) -0.034(7) 0.017(7)

loop_
_atom_type_symbol
_atom_type_description
_atom_type_scat_dispersion_real
_atom_type_scat_dispersion_imag
_atom_type_scat_source
C C 0.0033 0.0016 'International Tables Vol C Tables 4.2.6.8 and 6.1.1.4'
H H 0.0000 0.0000 'International Tables Vol C Tables 4.2.6.8 and 6.1.1.4'
N N 0.0061 0.0033 'International Tables Vol C Tables 4.2.6.8 and 6.1.1.4'
O O 0.0106 0.0060 'International Tables Vol C Tables 4.2.6.8 and 6.1.1.4'
Cu Cu 0.3201 1.2651 'International Tables Vol C Tables 4.2.6.8 and 6.1.1.4'
I I -0.4742 1.8119 'International Tables Vol C Tables 4.2.6.8 and 6.1.1.4'

loop_
_geom_angle_atom_site_label_1
_geom_angle_atom_site_label_2
_geom_angle_atom_site_label_3
_geom_angle
_geom_angle_site_symmetry_1
_geom_angle_site_symmetry_3
N1 Cu1 O3 94.4(2) . .
N1 Cu1 N4 150.1(2) . 1_554
O3 Cu1 N4 97.8(2) . 1_554
N1 Cu1 O7 93.0(2) . 3_566
O3 Cu1 O7 150.02(17) . 3_566
N4 Cu1 O7 89.9(2) 1_554 3_566
N1 Cu1 O8 103.9(2) . 3_566
O3 Cu1 O8 92.77(18) . 3_566
N4 Cu1 O8 102.7(3) 1_554 3_566
O7 Cu1 O8 57.25(18) 3_566 3_566
N1 Cu1 C16 100.9(2) . 3_566
O3 Cu1 C16 121.27(19) . 3_566
N4 Cu1 C16 95.8(2) 1_554 3_566
O7 Cu1 C16 28.77(18) 3_566 3_566
O8 Cu1 C16 28.53(18) 3_566 3_566
O6 Cu2 O2 88.61(17) 3_666 2_646
O6 Cu2 O5 168.15(16) 3_666 .
O2 Cu2 O5 90.20(16) 2_646 .
O6 Cu2 O1 90.52(17) 3_666 4_575
O2 Cu2 O1 167.91(16) 2_646 4_575
O5 Cu2 O1 88.18(17) . 4_575
O6 Cu2 O4 98.55(16) 3_666 .
O2 Cu2 O4 97.62(15) 2_646 .
O5 Cu2 O4 93.29(15) . .
O1 Cu2 O4 94.43(15) 4_575 .
O6 Cu2 Cu2 82.46(11) 3_666 3_666
O2 Cu2 Cu2 85.97(11) 2_646 3_666
O5 Cu2 Cu2 85.70(11) . 3_666
O1 Cu2 Cu2 81.97(11) 4_575 3_666
O4 Cu2 Cu2 176.28(11) . 3_666
C7 O1 Cu2 125.3(4) . 4_576
C7 O2 Cu2 120.9(3) . 2_656
C8 O3 Cu1 123.7(4) . .
C8 O4 Cu2 149.1(4) . .
C15 O5 Cu2 120.6(3) . .
C15 O6 Cu2 125.4(4) . 3_666
C16 O7 Cu1 99.5(4) . 3_566
C16 O8 Cu1 82.3(4) . 3_566
C17 N1 C18 105.1(6) . .
C17 N1 Cu1 127.7(5) . .
C18 N1 Cu1 127.2(5) . .
C17 N2 C19 107.3(6) . .
C17 N2 C20 125.8(7) . .
C19 N2 C20 126.8(7) . .
C24 N3 C26 108.0(6) . .
C24 N3 C23 124.8(7) . .
C26 N3 C23 127.1(7) . .
C24 N4 C25 105.3(6) . .
C24 N4 Cu1 127.8(5) . 1_556
C25 N4 Cu1 126.9(5) . 1_556
C2 C1 C6 121.0(5) . .
C2 C1 I1 120.5(4) . .
C6 C1 I1 118.6(4) . .
C3 C2 C1 118.8(5) . .
C3 C2 H2 120.6 . .
C1 C2 H2 120.6 . .
C4 C3 C2 120.4(5) . .
C4 C3 C7 119.8(5) . .
C2 C3 C7 119.8(5) . .
C3 C4 C5 121.1(5) . .
C3 C4 H4 119.4 . .
C5 C4 H4 119.4 . .
C6 C5 C4 118.9(5) . .
C6 C5 C8 120.2(5) . .
C4 C5 C8 120.9(5) . .
C5 C6 C1 119.8(5) . .
C5 C6 H6 120.1 . .
C1 C6 H6 120.1 . .
O1 C7 O2 125.8(5) . .
O1 C7 C3 116.6(5) . .
O2 C7 C3 117.5(5) . .
O4 C8 O3 123.8(5) . .
O4 C8 C5 121.3(5) . .
O3 C8 C5 114.9(5) . .
C14 C9 C10 120.8(6) . .
C14 C9 I2 119.6(4) . .
C10 C9 I2 119.5(4) . .
C9 C10 C11 119.0(5) . .
C9 C10 H10 120.5 . .
C11 C10 H10 120.5 . .
C10 C11 C12 120.5(5) . .
C10 C11 C15 118.7(5) . .
C12 C11 C15 120.8(5) . .
C13 C12 C11 119.1(6) . .
C13 C12 H12 120.5 . .
C11 C12 H12 120.5 . .
C14 C13 C12 120.3(5) . .
C14 C13 C16 117.8(5) . .
C12 C13 C16 121.8(6) . .
C9 C14 C13 120.2(6) . .
C9 C14 H14 119.9 . .
C13 C14 H14 119.9 . .
O6 C15 O5 125.7(5) . .
O6 C15 C11 116.8(5) . .
O5 C15 C11 117.5(5) . .
O8 C16 O7 120.7(6) . .
O8 C16 C13 118.7(6) . .
O7 C16 C13 120.5(5) . .
O8 C16 Cu1 69.2(4) . 3_566
O7 C16 Cu1 51.7(3) . 3_566
C13 C16 Cu1 170.3(5) . 3_566
N1 C17 N2 112.0(6) . .
N1 C17 H17 124.0 . .
N2 C17 H17 124.0 . .
C19 C18 N1 109.6(7) . .
C19 C18 H18 125.2 . .
N1 C18 H18 125.2 . .
C18 C19 N2 106.1(7) . .
C18 C19 H19 127.0 . .
N2 C19 H19 127.0 . .
N2 C20 C21 111.7(6) . .
N2 C20 H20A 109.3 . .
C21 C20 H20A 109.3 . .
N2 C20 H20B 109.3 . .
C21 C20 H20B 109.3 . .
H20A C20 H20B 107.9 . .
C22 C21 C20 112.2(7) . .
C22 C21 H21A 109.2 . .
C20 C21 H21A 109.2 . .
C22 C21 H21B 109.2 . .
C20 C21 H21B 109.2 . .
H21A C21 H21B 107.9 . .
C23 C22 C21 115.8(7) . .
C23 C22 H22A 108.3 . .
C21 C22 H22A 108.3 . .
C23 C22 H22B 108.3 . .
C21 C22 H22B 108.3 . .
H22A C22 H22B 107.4 . .
N3 C23 C22 115.1(7) . .
N3 C23 H23A 108.5 . .
C22 C23 H23A 108.5 . .
N3 C23 H23B 108.5 . .
C22 C23 H23B 108.5 . .
H23A C23 H23B 107.5 . .
N4 C24 N3 111.4(7) . .
N4 C24 H24 124.3 . .
N3 C24 H24 124.3 . .
N4 C25 C26 108.4(7) . .
N4 C25 H25 125.8 . .
C26 C25 H25 125.8 . .
N3 C26 C25 106.7(7) . .
N3 C26 H26 126.6 . .
C25 C26 H26 126.6 . .
H1WA O1W H1WB 127.4 . .

loop_
_geom_bond_atom_site_label_1
_geom_bond_atom_site_label_2
_geom_bond_distance
_geom_bond_site_symmetry_2
Cu1 N1 1.954(5) .
Cu1 O3 1.956(4) .
Cu1 N4 1.994(6) 1_554
Cu1 O7 2.027(4) 3_566
Cu1 O8 2.401(5) 3_566
Cu1 C16 2.546(6) 3_566
Cu2 O6 1.957(4) 3_666
Cu2 O2 1.970(4) 2_646
Cu2 O5 1.972(4) .
Cu2 O1 1.978(4) 4_575
Cu2 O4 2.104(4) .
Cu2 Cu2 2.6413(12) 3_666
O1 C7 1.249(6) .
O1 Cu2 1.978(4) 4_576
O2 C7 1.252(6) .
O2 Cu2 1.970(4) 2_656
O3 C8 1.277(6) .
O4 C8 1.234(7) .
O5 C15 1.260(7) .
O6 C15 1.253(6) .
O6 Cu2 1.957(4) 3_666
O7 C16 1.242(7) .
O7 Cu1 2.027(4) 3_566
O8 C16 1.227(8) .
O8 Cu1 2.401(5) 3_566
N1 C17 1.319(8) .
N1 C18 1.377(9) .
N2 C17 1.328(9) .
N2 C19 1.371(9) .
N2 C20 1.470(9) .
N3 C24 1.320(9) .
N3 C26 1.323(9) .
N3 C23 1.480(9) .
N4 C24 1.303(9) .
N4 C25 1.366(9) .
N4 Cu1 1.994(6) 1_556
I1 C1 2.094(5) .
I2 C9 2.104(6) .
C1 C2 1.388(8) .
C1 C6 1.396(8) .
C2 C3 1.384(8) .
C2 H2 0.9300 .
C3 C4 1.376(8) .
C3 C7 1.508(7) .
C4 C5 1.394(7) .
C4 H4 0.9300 .
C5 C6 1.382(7) .
C5 C8 1.500(7) .
C6 H6 0.9300 .
C9 C14 1.378(8) .
C9 C10 1.386(8) .
C10 C11 1.390(8) .
C10 H10 0.9300 .
C11 C12 1.401(8) .
C11 C15 1.505(7) .
C12 C13 1.390(8) .
C12 H12 0.9300 .
C13 C14 1.381(8) .
C13 C16 1.494(8) .
C14 H14 0.9300 .
C16 Cu1 2.546(6) 3_566
C17 H17 0.9300 .
C18 C19 1.352(11) .
C18 H18 0.9300 .
C19 H19 0.9300 .
C20 C21 1.516(10) .
C20 H20A 0.9700 .
C20 H20B 0.9700 .
C21 C22 1.507(11) .
C21 H21A 0.9700 .
C21 H21B 0.9700 .
C22 C23 1.488(11) .
C22 H22A 0.9700 .
C22 H22B 0.9700 .
C23 H23A 0.9700 .
C23 H23B 0.9700 .
C24 H24 0.9300 .
C25 C26 1.355(10) .
C25 H25 0.9300 .
C26 H26 0.9300 .
O1W H1WA 0.8500 .
O1W H1WB 0.8501 .

loop_
_geom_hbond_atom_site_label_D
_geom_hbond_atom_site_label_H
_geom_hbond_atom_site_label_A
_geom_hbond_distance_DH
_geom_hbond_distance_HA
_geom_hbond_distance_DA
_geom_hbond_angle_DHA
_geom_hbond_site_symmetry_A
O1W H1WA O8 0.85 2.50 3.346(16) 179.4 3_566
O1W H1WB O8 0.85 2.58 3.401(16) 163.3 2_556

loop_
_geom_torsion_atom_site_label_1
_geom_torsion_atom_site_label_2
_geom_torsion_atom_site_label_3
_geom_torsion_atom_site_label_4
_geom_torsion
_geom_torsion_site_symmetry_1
N1 Cu1 O3 C8 88.2(5) .
N4 Cu1 O3 C8 -64.5(5) 1_554
O7 Cu1 O3 C8 -168.0(4) 3_566
O8 Cu1 O3 C8 -167.7(5) 3_566
C16 Cu1 O3 C8 -166.3(4) 3_566
O6 Cu2 O4 C8 22.5(7) 3_666
O2 Cu2 O4 C8 112.2(7) 2_646
O5 Cu2 O4 C8 -157.2(7) .
O1 Cu2 O4 C8 -68.7(7) 4_575
O6 Cu2 O5 C15 -3.5(11) 3_666
O2 Cu2 O5 C15 -87.7(4) 2_646
O1 Cu2 O5 C15 80.3(4) 4_575
O4 Cu2 O5 C15 174.6(4) .
Cu2 Cu2 O5 C15 -1.8(4) 3_666
O3 Cu1 N1 C17 151.7(6) .
N4 Cu1 N1 C17 -94.2(7) 1_554
O7 Cu1 N1 C17 0.8(6) 3_566
O8 Cu1 N1 C17 57.8(6) 3_566
C16 Cu1 N1 C17 28.7(7) 3_566
O3 Cu1 N1 C18 -29.1(7) .
N4 Cu1 N1 C18 85.0(8) 1_554
O7 Cu1 N1 C18 -180.0(7) 3_566
O8 Cu1 N1 C18 -123.0(6) 3_566
C16 Cu1 N1 C18 -152.1(7) 3_566
C6 C1 C2 C3 -1.5(9) .
I1 C1 C2 C3 178.3(4) .
C1 C2 C3 C4 -1.5(9) .
C1 C2 C3 C7 176.9(5) .
C2 C3 C4 C5 2.9(8) .
C7 C3 C4 C5 -175.5(5) .
C3 C4 C5 C6 -1.2(8) .
C3 C4 C5 C8 179.5(5) .
C4 C5 C6 C1 -1.8(8) .
C8 C5 C6 C1 177.4(5) .
C2 C1 C6 C5 3.2(9) .
I1 C1 C6 C5 -176.6(4) .
Cu2 O1 C7 O2 -2.4(8) 4_576
Cu2 O1 C7 C3 176.9(3) 4_576
Cu2 O2 C7 O1 1.3(8) 2_656
Cu2 O2 C7 C3 -178.0(3) 2_656
C4 C3 C7 O1 -3.5(7) .
C2 C3 C7 O1 178.1(5) .
C4 C3 C7 O2 175.9(5) .
C2 C3 C7 O2 -2.5(8) .
Cu2 O4 C8 O3 -176.8(5) .
Cu2 O4 C8 C5 5.0(10) .
Cu1 O3 C8 O4 -7.7(8) .
Cu1 O3 C8 C5 170.6(3) .
C6 C5 C8 O4 39.0(8) .
C4 C5 C8 O4 -141.8(5) .
C6 C5 C8 O3 -139.3(5) .
C4 C5 C8 O3 39.9(7) .
C14 C9 C10 C11 0.8(9) .
I2 C9 C10 C11 -178.9(4) .
C9 C10 C11 C12 -1.1(9) .
C9 C10 C11 C15 179.5(5) .
C10 C11 C12 C13 1.4(8) .
C15 C11 C12 C13 -179.2(5) .
C11 C12 C13 C14 -1.6(9) .
C11 C12 C13 C16 176.5(6) .
C10 C9 C14 C13 -1.0(10) .
I2 C9 C14 C13 178.8(5) .
C12 C13 C14 C9 1.3(10) .
C16 C13 C14 C9 -176.8(6) .
Cu2 O6 C15 O5 -2.8(8) 3_666
Cu2 O6 C15 C11 177.4(4) 3_666
Cu2 O5 C15 O6 3.2(8) .
Cu2 O5 C15 C11 -177.0(3) .
C10 C11 C15 O6 8.1(8) .
C12 C11 C15 O6 -171.3(5) .
C10 C11 C15 O5 -171.7(5) .
C12 C11 C15 O5 8.9(8) .
Cu1 O8 C16 O7 -4.4(7) 3_566
Cu1 O8 C16 C13 173.7(6) 3_566
Cu1 O7 C16 O8 5.3(9) 3_566
Cu1 O7 C16 C13 -172.8(5) 3_566
C14 C13 C16 O8 20.4(10) .
C12 C13 C16 O8 -157.6(7) .
C14 C13 C16 O7 -161.4(6) .
C12 C13 C16 O7 20.5(10) .
C18 N1 C17 N2 0.5(9) .
Cu1 N1 C17 N2 179.9(5) .
C19 N2 C17 N1 -0.1(9) .
C20 N2 C17 N1 176.6(7) .
C17 N1 C18 C19 -0.7(10) .
Cu1 N1 C18 C19 179.9(6) .
N1 C18 C19 N2 0.7(11) .
C17 N2 C19 C18 -0.4(10) .
C20 N2 C19 C18 -177.0(8) .
C17 N2 C20 C21 -70.7(10) .
C19 N2 C20 C21 105.3(9) .
N2 C20 C21 C22 -65.5(9) .
C20 C21 C22 C23 166.9(7) .
C24 N3 C23 C22 87.6(10) .
C26 N3 C23 C22 -96.5(10) .
C21 C22 C23 N3 70.8(10) .
C25 N4 C24 N3 3.4(10) .
Cu1 N4 C24 N3 -175.0(5) 1_556
C26 N3 C24 N4 -2.7(10) .
C23 N3 C24 N4 173.8(7) .
C24 N4 C25 C26 -2.8(9) .
Cu1 N4 C25 C26 175.6(5) 1_556
C24 N3 C26 C25 0.8(9) .
C23 N3 C26 C25 -175.6(7) .
N4 C25 C26 N3 1.3(9) .
